data_4003440
loop_
_publ_author_name
'Hu, Xiaoguang'
'Chen, Hanjiao'
'Zhao, Lei'
'Miao, Maosheng'
'Zheng, Yonghao'

_publ_section_title
;
 Observation of a Solid-State-Induced Thermally Populated Spin-Triplet
 State in Radical Regioisomers
;
_journal_issue 24
_journal_name_full 'Chemistry of Materials'
_journal_page_first 10256
_journal_paper_doi 10.1021/acs.chemmater.9b04495
_journal_volume 31
_journal_year 2019
_chemical_formula_moiety 'C39 H28 N3'
_chemical_formula_sum 'C39 H28 N3'
_chemical_formula_weight 538.64
_space_group_crystal_system monoclinic
_space_group_IT_number 14
_space_group_name_Hall '-P 2yn'
_space_group_name_H-M_alt 'P 1 21/n 1'
_atom_sites_solution_hydrogens geom
_atom_sites_solution_primary direct
_audit_creation_date 2017-09-20
_audit_creation_method
;
Olex2 1.2
(compiled 2017.03.28 svn.r3405 for OlexSys, GUI svn.r5337)
;
_cell_angle_alpha 90
_cell_angle_beta 92.700(3)
_cell_angle_gamma 90
_cell_formula_units_Z 4
_cell_length_a 9.6751(3)
_cell_length_b 19.2046(7)
_cell_length_c 15.8341(5)
_cell_measurement_reflns_used 5822
_cell_measurement_temperature 296.3(9)
_cell_measurement_theta_max 72.2700
_cell_measurement_theta_min 5.3620
_cell_volume 2938.81(17)
_computing_cell_refinement
;
CrysAlisPro, Agilent Technologies,
Version 1.171.37.35 (release 13-08-2014 CrysAlis171 .NET)
(compiled Aug 13 2014,18:06:01)
;
_computing_data_collection
;
CrysAlisPro, Agilent Technologies,
Version 1.171.37.35 (release 13-08-2014 CrysAlis171 .NET)
(compiled Aug 13 2014,18:06:01)
;
_computing_data_reduction
;
CrysAlisPro, Agilent Technologies,
Version 1.171.37.35 (release 13-08-2014 CrysAlis171 .NET)
(compiled Aug 13 2014,18:06:01)
;
_computing_molecular_graphics 'Olex2 (Dolomanov et al., 2009)'
_computing_publication_material 'Olex2 (Dolomanov et al., 2009)'
_computing_structure_refinement 'ShelXL (Sheldrick, 2015)'
_computing_structure_solution 'ShelXT (Sheldrick, 2015)'
_diffrn_ambient_environment air
_diffrn_ambient_temperature 296.3(9)
_diffrn_detector 'CCD plate'
_diffrn_detector_area_resol_mean 15.9595
_diffrn_detector_type EosS2
_diffrn_measured_fraction_theta_full 0.999
_diffrn_measured_fraction_theta_max 0.982
_diffrn_measurement_details
;
#__ type_ start__ end____ width___ exp.time_
  1 omega   17.00  105.00   1.0000    3.9800
omega____ theta____ kappa____ phi______ frames
    -       36.2921   38.0000 -150.0000 88

#__ type_ start__ end____ width___ exp.time_
  2 omega  -31.00   53.00   1.0000    3.9800
omega____ theta____ kappa____ phi______ frames
    -       36.2921  -57.0000  120.0000 84

#__ type_ start__ end____ width___ exp.time_
  3 omega    1.00   75.00   1.0000    3.9800
omega____ theta____ kappa____ phi______ frames
    -       36.2921  -99.0000   60.0000 74

#__ type_ start__ end____ width___ exp.time_
  4 omega  -31.00   53.00   1.0000    3.9800
omega____ theta____ kappa____ phi______ frames
    -       36.2921  -57.0000   30.0000 84

#__ type_ start__ end____ width___ exp.time_
  5 omega   20.00  104.00   1.0000    3.9800
omega____ theta____ kappa____ phi______ frames
    -       36.2921   57.0000  150.0000 84

#__ type_ start__ end____ width___ exp.time_
  6 omega   23.00   90.00   1.0000    3.9800
omega____ theta____ kappa____ phi______ frames
    -       36.2921 -125.0000 -150.0000 67

#__ type_ start__ end____ width___ exp.time_
  7 omega   90.00  175.00   1.0000   15.9400
omega____ theta____ kappa____ phi______ frames
    -      108.0000   61.0000    0.0000 85

#__ type_ start__ end____ width___ exp.time_
  8 omega   40.00   98.00   1.0000   15.9400
omega____ theta____ kappa____ phi______ frames
    -      108.0000  -45.0000  -90.0000 58

#__ type_ start__ end____ width___ exp.time_
  9 omega   57.00  150.00   1.0000   15.9400
omega____ theta____ kappa____ phi______ frames
    -      108.0000  178.0000  -90.0000 93

#__ type_ start__ end____ width___ exp.time_
 10 omega   38.00   91.00   1.0000   15.9400
omega____ theta____ kappa____ phi______ frames
    -      108.0000  -30.0000   30.0000 53

#__ type_ start__ end____ width___ exp.time_
 11 omega   87.00  178.00   1.0000   15.9400
omega____ theta____ kappa____ phi______ frames
    -      108.0000   30.0000   60.0000 91

#__ type_ start__ end____ width___ exp.time_
 12 omega   38.00  116.00   1.0000   15.9400
omega____ theta____ kappa____ phi______ frames
    -      108.0000 -111.0000   60.0000 78

#__ type_ start__ end____ width___ exp.time_
 13 omega   38.00  116.00   1.0000   15.9400
omega____ theta____ kappa____ phi______ frames
    -      108.0000 -111.0000 -120.0000 78

#__ type_ start__ end____ width___ exp.time_
 14 omega   40.00   98.00   1.0000   15.9400
omega____ theta____ kappa____ phi______ frames
    -      108.0000  -45.0000 -150.0000 58

#__ type_ start__ end____ width___ exp.time_
 15 omega   38.00   91.00   1.0000   15.9400
omega____ theta____ kappa____ phi______ frames
    -      108.0000  -30.0000 -120.0000 53

#__ type_ start__ end____ width___ exp.time_
 16 omega   20.00  104.00   1.0000    3.9800
omega____ theta____ kappa____ phi______ frames
    -       36.2921   57.0000   60.0000 84

#__ type_ start__ end____ width___ exp.time_
 17 omega    1.00   27.00   1.0000    3.9800
omega____ theta____ kappa____ phi______ frames
    -       36.2921   93.0000   23.5844 26
;
_diffrn_measurement_device 'four-circle diffractometer'
_diffrn_measurement_device_type 'New Gemini, Dual, Cu at zero, EosS2'
_diffrn_measurement_method '\w scans'
_diffrn_orient_matrix_UB_11 -0.1111969000
_diffrn_orient_matrix_UB_12 -0.0265180000
_diffrn_orient_matrix_UB_13 0.0587009000
_diffrn_orient_matrix_UB_21 -0.0292044000
_diffrn_orient_matrix_UB_22 0.0754226000
_diffrn_orient_matrix_UB_23 0.0269978000
_diffrn_orient_matrix_UB_31 -0.1103487000
_diffrn_orient_matrix_UB_32 0.0067590000
_diffrn_orient_matrix_UB_33 -0.0729020000
_diffrn_radiation_monochromator graphite
_diffrn_radiation_probe x-ray
_diffrn_radiation_type CuK\a
_diffrn_radiation_wavelength 1.54184
_diffrn_reflns_av_R_equivalents 0.0264
_diffrn_reflns_av_unetI/netI 0.0218
_diffrn_reflns_Laue_measured_fraction_full 0.999
_diffrn_reflns_Laue_measured_fraction_max 0.982
_diffrn_reflns_limit_h_max 11
_diffrn_reflns_limit_h_min -11
_diffrn_reflns_limit_k_max 23
_diffrn_reflns_limit_k_min -22
_diffrn_reflns_limit_l_max 12
_diffrn_reflns_limit_l_min -19
_diffrn_reflns_number 16571
_diffrn_reflns_point_group_measured_fraction_full 0.999
_diffrn_reflns_point_group_measured_fraction_max 0.982
_diffrn_reflns_theta_full 67.684
_diffrn_reflns_theta_max 72.786
_diffrn_reflns_theta_min 4.605
_diffrn_source 'Enhance (Cu) X-ray Source'
_exptl_absorpt_coefficient_mu 0.550
_exptl_absorpt_correction_T_max 1.00000
_exptl_absorpt_correction_T_min 0.67320
_exptl_absorpt_correction_type multi-scan
_exptl_absorpt_process_details
;
CrysAlisPro, Agilent Technologies,
Version 1.171.37.35 (release 13-08-2014 CrysAlis171 .NET)
(compiled Aug 13 2014,18:06:01)
Empirical absorption correction using spherical harmonics,
 implemented in SCALE3 ABSPACK scaling algorithm.
;
_exptl_crystal_colour 'dull greenish green'
_exptl_crystal_colour_lustre dull
_exptl_crystal_colour_modifier greenish
_exptl_crystal_colour_primary green
_exptl_crystal_density_diffrn 1.217
_exptl_crystal_description plate
_exptl_crystal_F_000 1132
_exptl_crystal_size_max 0.65
_exptl_crystal_size_mid 0.4
_exptl_crystal_size_min 0.2
_refine_diff_density_max 0.147
_refine_diff_density_min -0.253
_refine_diff_density_rms 0.042
_refine_ls_extinction_method none
_refine_ls_goodness_of_fit_ref 1.016
_refine_ls_hydrogen_treatment constr
_refine_ls_matrix_type full
_refine_ls_number_parameters 379
_refine_ls_number_reflns 5748
_refine_ls_number_restraints 0
_refine_ls_restrained_S_all 1.016
_refine_ls_R_factor_all 0.0610
_refine_ls_R_factor_gt 0.0518
_refine_ls_shift/su_max 0.000
_refine_ls_shift/su_mean 0.000
_refine_ls_structure_factor_coef Fsqd
_refine_ls_weighting_details 'w=1/[\s^2^(Fo^2^)+(0.0950P)^2^+0.2973P] where P=(Fo^2^+2Fc^2^)/3'
_refine_ls_weighting_scheme calc
_refine_ls_wR_factor_gt 0.1449
_refine_ls_wR_factor_ref 0.1560
_reflns_Friedel_coverage 0.000
_reflns_number_gt 4698
_reflns_number_total 5748
_reflns_threshold_expression 'I > 2\s(I)'
_cod_data_source_file cm9b04495_si_004.cif
_cod_data_source_block ch-tpe-br-r-2
_cod_depositor_comments 'Adding full bibliography for 4003436--4003440.cif.'
_cod_database_code 4003440
_shelx_shelxl_version_number 2014/7
_shelx_space_group_comment
;
The symmetry employed for this shelxl refinement is uniquely defined
by the following loop, which should always be used as a source of
symmetry information in preference to the above space-group names.
They are only intended as comments.
;
_reflns_odcompleteness_completeness 99.87
_reflns_odcompleteness_iscentric 1
_reflns_odcompleteness_theta 66.97
_olex2_refinement_description
;
1. Fixed Uiso
 At 1.2 times of:
  All C(H) groups
2.a Aromatic/amide H refined with riding coordinates:
 C007(H007), C00F(H00F), C00H(H00H), C00I(H00I), C00J(H00J), C00K(H00K),
 C00L(H00L), C00M(H00M), C00N(H00N), C00O(H00O), C00P(H00P), C00Q(H00Q),
 C00R(H00R), C00S(H00S), C00T(H00T), C00U(H00U), C00V(H00V), C00W(H00W),
 C00X(H00X), C00Y(H00Y), C00Z(H00Z), C010(H010), C011(H011), C012(H012),
 C013(H013), C014(H014), C015(H015), C016(H016)
;
_olex2_date_sample_data_collection 2017-09-20
_olex2_submission_special_instructions 'No special instructions were received'

loop_
_space_group_symop_operation_xyz
'x, y, z'
'-x+1/2, y+1/2, -z+1/2'
'-x, -y, -z'
'x-1/2, -y-1/2, z-1/2'

loop_
_atom_site_label
_atom_site_type_symbol
_atom_site_fract_x
_atom_site_fract_y
_atom_site_fract_z
_atom_site_U_iso_or_equiv
_atom_site_adp_type
_atom_site_occupancy
_atom_site_site_symmetry_order
_atom_site_calc_flag
_atom_site_refinement_flags_posn
N001 N 0.37860(12) 0.69145(6) 0.58127(8) 0.0474(3) Uani 1 1 d .
N002 N 0.30593(13) 0.74773(7) 0.60701(8) 0.0489(3) Uani 1 1 d .
N003 N 0.13608(13) 0.67150(7) 0.66074(9) 0.0547(3) Uani 1 1 d .
C004 C 0.50212(14) 0.70792(7) 0.53904(9) 0.0448(3) Uani 1 1 d .
C005 C 0.33954(15) 0.62376(7) 0.59823(9) 0.0458(3) Uani 1 1 d .
C006 C 0.18904(15) 0.73379(8) 0.64479(9) 0.0455(3) Uani 1 1 d .
C007 C 0.63952(15) 0.69959(8) 0.41812(9) 0.0470(3) Uani 1 1 d .
H007 H 0.6519 0.6824 0.3641 0.056 Uiso 1 1 calc R
C008 C 0.74228(15) 0.73997(8) 0.45770(9) 0.0456(3) Uani 1 1 d .
C009 C 0.95162(14) 0.69443(8) 0.38617(10) 0.0486(3) Uani 1 1 d .
C00A C 0.91304(14) 0.82182(8) 0.40131(9) 0.0474(3) Uani 1 1 d .
C00B C 0.82649(15) 0.88323(8) 0.42290(10) 0.0501(3) Uani 1 1 d .
C00C C 0.87212(15) 0.75607(8) 0.41422(9) 0.0467(3) Uani 1 1 d .
C00D C 1.04847(15) 0.83896(8) 0.36453(10) 0.0474(3) Uani 1 1 d .
C00E C 0.10969(15) 0.79573(8) 0.67104(9) 0.0499(3) Uani 1 1 d .
C00F C 0.51900(15) 0.68452(8) 0.45786(9) 0.0477(3) Uani 1 1 d .
H00F H 0.4495 0.6587 0.4300 0.057 Uiso 1 1 calc R
C00G C 0.21349(16) 0.61553(8) 0.63817(10) 0.0502(3) Uani 1 1 d .
C00H C 0.96883(17) 0.68126(9) 0.30121(11) 0.0577(4) Uani 1 1 d .
H00H H 0.9310 0.7116 0.2606 0.069 Uiso 1 1 calc R
C00I C 0.41976(18) 0.56587(9) 0.58035(10) 0.0557(4) Uani 1 1 d .
H00I H 0.5045 0.5714 0.5557 0.067 Uiso 1 1 calc R
C00J C 0.72180(18) 0.76371(10) 0.53881(10) 0.0616(4) Uani 1 1 d .
H00J H 0.7892 0.7912 0.5662 0.074 Uiso 1 1 calc R
C00K C 1.05171(17) 0.87941(9) 0.29228(11) 0.0584(4) Uani 1 1 d .
H00K H 0.9695 0.8964 0.2674 0.070 Uiso 1 1 calc R
C00L C 0.70171(17) 0.89720(10) 0.38005(12) 0.0606(4) Uani 1 1 d .
H00L H 0.6691 0.8675 0.3372 0.073 Uiso 1 1 calc R
C00M C 0.60342(18) 0.74741(10) 0.57974(10) 0.0609(4) Uani 1 1 d .
H00M H 0.5921 0.7630 0.6346 0.073 Uiso 1 1 calc R
C00N C 1.17282(17) 0.81711(10) 0.40260(13) 0.0630(4) Uani 1 1 d .
H00N H 1.1731 0.7911 0.4521 0.076 Uiso 1 1 calc R
C00O C 0.3725(2) 0.50064(9) 0.59938(11) 0.0644(4) Uani 1 1 d .
H00O H 0.4259 0.4619 0.5875 0.077 Uiso 1 1 calc R
C00P C -0.01571(17) 0.78651(10) 0.70854(11) 0.0599(4) Uani 1 1 d .
H00P H -0.0494 0.7418 0.7169 0.072 Uiso 1 1 calc R
C00Q C 0.15849(19) 0.86284(9) 0.65950(12) 0.0627(4) Uani 1 1 d .
H00Q H 0.2425 0.8698 0.6346 0.075 Uiso 1 1 calc R
C00R C 0.16911(19) 0.54815(9) 0.65587(12) 0.0653(5) Uani 1 1 d .
H00R H 0.0855 0.5418 0.6815 0.078 Uiso 1 1 calc R
C00S C 0.87197(19) 0.92853(11) 0.48593(13) 0.0688(5) Uani 1 1 d .
H00S H 0.9567 0.9206 0.5145 0.083 Uiso 1 1 calc R
C00T C -0.09076(19) 0.84362(12) 0.73348(13) 0.0724(5) Uani 1 1 d .
H00T H -0.1749 0.8371 0.7585 0.087 Uiso 1 1 calc R
C00U C 1.0075(2) 0.64766(10) 0.44513(12) 0.0649(4) Uani 1 1 d .
H00U H 0.9942 0.6546 0.5023 0.078 Uiso 1 1 calc R
C00V C 0.2462(2) 0.49154(9) 0.63615(13) 0.0702(5) Uani 1 1 d .
H00V H 0.2144 0.4469 0.6473 0.084 Uiso 1 1 calc R
C00W C 1.29782(19) 0.87190(10) 0.29419(15) 0.0735(5) Uani 1 1 d .
H00W H 1.3813 0.8821 0.2701 0.088 Uiso 1 1 calc R
C00X C 1.1757(2) 0.89485(11) 0.25680(13) 0.0698(5) Uani 1 1 d .
H00X H 1.1763 0.9209 0.2073 0.084 Uiso 1 1 calc R
C00Y C 1.0416(2) 0.62349(10) 0.27627(14) 0.0719(5) Uani 1 1 d .
H00Y H 1.0510 0.6149 0.2190 0.086 Uiso 1 1 calc R
C00Z C 1.29640(18) 0.83388(11) 0.36723(16) 0.0764(6) Uani 1 1 d .
H00Z H 1.3794 0.8192 0.3933 0.092 Uiso 1 1 calc R
C010 C 1.0997(2) 0.57890(10) 0.33485(16) 0.0770(6) Uani 1 1 d .
H010 H 1.1505 0.5408 0.3176 0.092 Uiso 1 1 calc R
C011 C 1.0830(2) 0.59060(11) 0.41971(16) 0.0782(6) Uani 1 1 d .
H011 H 1.1223 0.5603 0.4598 0.094 Uiso 1 1 calc R
C012 C 0.6704(2) 0.99911(11) 0.46413(16) 0.0804(6) Uani 1 1 d .
H012 H 0.6181 1.0378 0.4777 0.097 Uiso 1 1 calc R
C013 C 0.0826(2) 0.91927(11) 0.68494(14) 0.0769(5) Uani 1 1 d .
H013 H 0.1160 0.9641 0.6773 0.092 Uiso 1 1 calc R
C014 C 0.7935(2) 0.98562(12) 0.50744(15) 0.0804(6) Uani 1 1 d .
H014 H 0.8243 1.0148 0.5513 0.096 Uiso 1 1 calc R
C015 C 0.6253(2) 0.95511(11) 0.40071(15) 0.0760(5) Uani 1 1 d .
H015 H 0.5420 0.9643 0.3711 0.091 Uiso 1 1 calc R
C016 C -0.0422(2) 0.90956(12) 0.72160(14) 0.0772(6) Uani 1 1 d .
H016 H -0.0933 0.9478 0.7382 0.093 Uiso 1 1 calc R

loop_
_atom_site_aniso_label
_atom_site_aniso_U_11
_atom_site_aniso_U_22
_atom_site_aniso_U_33
_atom_site_aniso_U_23
_atom_site_aniso_U_13
_atom_site_aniso_U_12
N001 0.0466(6) 0.0437(6) 0.0532(6) -0.0003(5) 0.0171(5) -0.0012(5)
N002 0.0492(7) 0.0450(6) 0.0537(7) -0.0012(5) 0.0148(5) 0.0002(5)
N003 0.0487(7) 0.0522(7) 0.0646(8) -0.0004(6) 0.0179(6) -0.0027(5)
C004 0.0438(7) 0.0436(7) 0.0483(7) 0.0012(6) 0.0136(6) -0.0011(5)
C005 0.0499(8) 0.0441(7) 0.0440(7) 0.0003(6) 0.0080(6) -0.0030(6)
C006 0.0435(7) 0.0504(8) 0.0431(7) -0.0005(6) 0.0067(5) 0.0000(6)
C007 0.0480(7) 0.0506(8) 0.0433(7) -0.0036(6) 0.0104(6) -0.0045(6)
C008 0.0444(7) 0.0478(8) 0.0452(7) 0.0019(6) 0.0083(6) -0.0048(6)
C009 0.0395(7) 0.0506(8) 0.0564(8) 0.0013(6) 0.0084(6) -0.0078(6)
C00A 0.0405(7) 0.0539(8) 0.0481(7) -0.0001(6) 0.0053(6) -0.0052(6)
C00B 0.0432(7) 0.0517(8) 0.0565(8) -0.0012(6) 0.0131(6) -0.0074(6)
C00C 0.0415(7) 0.0541(8) 0.0449(7) 0.0006(6) 0.0059(5) -0.0054(6)
C00D 0.0417(7) 0.0470(7) 0.0541(8) -0.0023(6) 0.0082(6) -0.0058(6)
C00E 0.0458(7) 0.0568(9) 0.0472(7) -0.0035(6) 0.0046(6) 0.0063(6)
C00F 0.0432(7) 0.0519(8) 0.0485(7) -0.0046(6) 0.0075(6) -0.0066(6)
C00G 0.0499(8) 0.0507(8) 0.0506(8) 0.0004(6) 0.0105(6) -0.0040(6)
C00H 0.0563(9) 0.0593(9) 0.0590(9) 0.0017(7) 0.0170(7) -0.0048(7)
C00I 0.0606(9) 0.0513(9) 0.0565(8) 0.0010(7) 0.0172(7) 0.0038(7)
C00J 0.0568(9) 0.0771(12) 0.0515(8) -0.0125(8) 0.0093(7) -0.0230(8)
C00K 0.0489(8) 0.0637(10) 0.0632(9) 0.0076(8) 0.0088(7) -0.0043(7)
C00L 0.0495(8) 0.0619(10) 0.0706(10) -0.0073(8) 0.0071(7) -0.0005(7)
C00M 0.0646(10) 0.0725(11) 0.0472(8) -0.0129(7) 0.0174(7) -0.0169(8)
C00N 0.0477(8) 0.0617(10) 0.0798(11) 0.0142(9) 0.0030(8) -0.0022(7)
C00O 0.0816(12) 0.0453(9) 0.0679(10) 0.0001(7) 0.0186(9) 0.0072(8)
C00P 0.0498(8) 0.0699(11) 0.0606(9) -0.0035(8) 0.0094(7) 0.0054(7)
C00Q 0.0629(10) 0.0550(9) 0.0713(10) -0.0027(8) 0.0143(8) 0.0051(8)
C00R 0.0662(10) 0.0549(10) 0.0770(11) 0.0015(8) 0.0257(9) -0.0119(8)
C00S 0.0554(9) 0.0713(11) 0.0800(12) -0.0198(9) 0.0081(8) -0.0087(8)
C00T 0.0514(9) 0.0950(15) 0.0715(11) -0.0122(10) 0.0127(8) 0.0186(9)
C00U 0.0661(10) 0.0625(10) 0.0658(10) 0.0046(8) -0.0007(8) 0.0008(8)
C00V 0.0857(13) 0.0462(9) 0.0804(12) 0.0046(8) 0.0218(10) -0.0101(8)
C00W 0.0503(9) 0.0653(11) 0.1075(15) -0.0017(10) 0.0318(10) -0.0089(8)
C00X 0.0668(11) 0.0708(11) 0.0736(11) 0.0103(9) 0.0235(9) -0.0108(9)
C00Y 0.0708(11) 0.0674(11) 0.0803(12) -0.0102(9) 0.0329(10) -0.0080(9)
C00Z 0.0414(8) 0.0698(12) 0.1184(17) 0.0100(11) 0.0079(9) 0.0019(8)
C010 0.0569(10) 0.0565(10) 0.1198(18) -0.0060(11) 0.0261(10) 0.0005(8)
C011 0.0685(11) 0.0622(11) 0.1032(16) 0.0092(11) -0.0038(11) 0.0079(9)
C012 0.0663(12) 0.0606(11) 0.1176(17) -0.0156(11) 0.0380(12) -0.0016(9)
C013 0.0889(14) 0.0572(11) 0.0856(13) -0.0067(9) 0.0131(11) 0.0125(10)
C014 0.0702(12) 0.0740(13) 0.0989(15) -0.0339(11) 0.0229(11) -0.0137(10)
C015 0.0519(9) 0.0738(13) 0.1030(15) -0.0059(11) 0.0114(9) 0.0081(8)
C016 0.0765(12) 0.0756(13) 0.0798(12) -0.0157(10) 0.0077(10) 0.0285(10)

loop_
_atom_type_symbol
_atom_type_description
_atom_type_scat_dispersion_real
_atom_type_scat_dispersion_imag
_atom_type_scat_source
C C 0.0181 0.0091 'International Tables Vol C Tables 4.2.6.8 and 6.1.1.4'
H H 0.0000 0.0000 'International Tables Vol C Tables 4.2.6.8 and 6.1.1.4'
N N 0.0311 0.0180 'International Tables Vol C Tables 4.2.6.8 and 6.1.1.4'

loop_
_geom_angle_atom_site_label_1
_geom_angle_atom_site_label_2
_geom_angle_atom_site_label_3
_geom_angle
N002 N001 C004 114.74(11)
N002 N001 C005 122.54(12)
C005 N001 C004 122.66(12)
C006 N002 N001 115.87(12)
C006 N003 C00G 115.90(12)
C00F C004 N001 120.10(13)
C00M C004 N001 119.66(13)
C00M C004 C00F 120.24(13)
N001 C005 C00G 116.27(13)
N001 C005 C00I 123.41(13)
C00I C005 C00G 120.29(14)
N002 C006 C00E 115.21(13)
N003 C006 N002 127.52(14)
N003 C006 C00E 117.27(13)
C008 C007 H007 119.5
C00F C007 H007 119.5
C00F C007 C008 120.92(13)
C007 C008 C00C 120.54(12)
C00J C008 C007 118.16(13)
C00J C008 C00C 121.29(13)
C00H C009 C00C 121.40(14)
C00H C009 C00U 118.31(16)
C00U C009 C00C 120.27(15)
C00B C00A C00D 115.20(13)
C00C C00A C00B 122.35(13)
C00C C00A C00D 122.45(14)
C00L C00B C00A 121.74(14)
C00S C00B C00A 119.97(15)
C00S C00B C00L 118.28(16)
C009 C00C C008 115.47(13)
C00A C00C C008 121.72(14)
C00A C00C C009 122.81(13)
C00K C00D C00A 119.98(14)
C00K C00D C00N 118.47(14)
C00N C00D C00A 121.52(14)
C00P C00E C006 119.45(15)
C00P C00E C00Q 119.00(15)
C00Q C00E C006 121.55(14)
C004 C00F C007 119.73(13)
C004 C00F H00F 120.1
C007 C00F H00F 120.1
N003 C00G C005 121.70(14)
N003 C00G C00R 119.93(14)
C00R C00G C005 118.36(15)
C009 C00H H00H 119.7
C00Y C00H C009 120.66(17)
C00Y C00H H00H 119.7
C005 C00I H00I 120.3
C00O C00I C005 119.32(15)
C00O C00I H00I 120.3
C008 C00J H00J 119.4
C00M C00J C008 121.29(15)
C00M C00J H00J 119.4
C00D C00K H00K 119.6
C00X C00K C00D 120.71(16)
C00X C00K H00K 119.6
C00B C00L H00L 119.9
C00B C00L C015 120.26(17)
C015 C00L H00L 119.9
C004 C00M C00J 119.63(14)
C004 C00M H00M 120.2
C00J C00M H00M 120.2
C00D C00N H00N 119.9
C00Z C00N C00D 120.21(17)
C00Z C00N H00N 119.9
C00I C00O H00O 119.5
C00I C00O C00V 121.04(16)
C00V C00O H00O 119.5
C00E C00P H00P 119.9
C00T C00P C00E 120.17(18)
C00T C00P H00P 119.9
C00E C00Q H00Q 119.9
C013 C00Q C00E 120.14(17)
C013 C00Q H00Q 119.9
C00G C00R H00R 119.5
C00V C00R C00G 121.10(16)
C00V C00R H00R 119.5
C00B C00S H00S 119.4
C00B C00S C014 121.12(19)
C014 C00S H00S 119.4
C00P C00T H00T 119.8
C016 C00T C00P 120.46(18)
C016 C00T H00T 119.8
C009 C00U H00U 119.7
C009 C00U C011 120.68(18)
C011 C00U H00U 119.7
C00O C00V H00V 120.1
C00R C00V C00O 119.84(16)
C00R C00V H00V 120.1
C00X C00W H00W 120.2
C00Z C00W H00W 120.2
C00Z C00W C00X 119.64(16)
C00K C00X H00X 119.9
C00W C00X C00K 120.23(18)
C00W C00X H00X 119.9
C00H C00Y H00Y 119.7
C010 C00Y C00H 120.61(19)
C010 C00Y H00Y 119.7
C00N C00Z H00Z 119.7
C00W C00Z C00N 120.68(18)
C00W C00Z H00Z 119.7
C00Y C010 H010 120.1
C00Y C010 C011 119.76(18)
C011 C010 H010 120.1
C00U C011 H011 120.0
C010 C011 C00U 119.93(19)
C010 C011 H011 120.0
C014 C012 H012 120.3
C015 C012 H012 120.3
C015 C012 C014 119.36(18)
C00Q C013 H013 119.8
C016 C013 C00Q 120.4(2)
C016 C013 H013 119.8
C00S C014 H014 120.0
C012 C014 C00S 120.00(19)
C012 C014 H014 120.0
C00L C015 H015 119.5
C012 C015 C00L 120.96(19)
C012 C015 H015 119.5
C00T C016 C013 119.83(17)
C00T C016 H016 120.1
C013 C016 H016 120.1

loop_
_geom_bond_atom_site_label_1
_geom_bond_atom_site_label_2
_geom_bond_distance
N001 N002 1.3622(17)
N001 C004 1.4320(17)
N001 C005 1.3837(19)
N002 C006 1.3312(19)
N003 C006 1.330(2)
N003 C00G 1.367(2)
C004 C00F 1.379(2)
C004 C00M 1.375(2)
C005 C00G 1.409(2)
C005 C00I 1.392(2)
C006 C00E 1.486(2)
C007 H007 0.9300
C007 C008 1.387(2)
C007 C00F 1.3815(19)
C008 C00C 1.4931(19)
C008 C00J 1.386(2)
C009 C00C 1.491(2)
C009 C00H 1.387(2)
C009 C00U 1.387(2)
C00A C00B 1.495(2)
C00A C00C 1.342(2)
C00A C00D 1.4955(19)
C00B C00L 1.383(2)
C00B C00S 1.380(2)
C00D C00K 1.384(2)
C00D C00N 1.385(2)
C00E C00P 1.387(2)
C00E C00Q 1.388(2)
C00F H00F 0.9300
C00G C00R 1.396(2)
C00H H00H 0.9300
C00H C00Y 1.381(3)
C00I H00I 0.9300
C00I C00O 1.372(2)
C00J H00J 0.9300
C00J C00M 1.378(2)
C00K H00K 0.9300
C00K C00X 1.381(2)
C00L H00L 0.9300
C00L C015 1.383(3)
C00M H00M 0.9300
C00N H00N 0.9300
C00N C00Z 1.382(3)
C00O H00O 0.9300
C00O C00V 1.389(3)
C00P H00P 0.9300
C00P C00T 1.383(3)
C00Q H00Q 0.9300
C00Q C013 1.380(3)
C00R H00R 0.9300
C00R C00V 1.363(3)
C00S H00S 0.9300
C00S C014 1.385(3)
C00T H00T 0.9300
C00T C016 1.367(3)
C00U H00U 0.9300
C00U C011 1.387(3)
C00V H00V 0.9300
C00W H00W 0.9300
C00W C00X 1.369(3)
C00W C00Z 1.368(3)
C00X H00X 0.9300
C00Y H00Y 0.9300
C00Y C010 1.364(3)
C00Z H00Z 0.9300
C010 H010 0.9300
C010 C011 1.379(3)
C011 H011 0.9300
C012 H012 0.9300
C012 C014 1.371(3)
C012 C015 1.368(3)
C013 H013 0.9300
C013 C016 1.377(3)
C014 H014 0.9300
C015 H015 0.9300
C016 H016 0.9300
